data_7116843
loop_
_publ_author_name
'Stephane A. Baudron'
'Herve Ruffin'
'Mir Wais Hosseini'

_publ_section_title
;
 On Zn(II) 2,2'-bisdipyrrin circular helicates
;
_journal_name_full Chem.Commun.
_journal_page_first 5906
_journal_paper_doi 10.1039/C5cc00724K
_journal_volume 51
_journal_year 2015
_chemical_formula_moiety 'C64 H48 N8 S4 Zn2'
_chemical_formula_sum 'C64 H48 N8 S4 Zn2'
_chemical_formula_weight 1188.19
_chemical_name_systematic
;
 ?
;
_space_group_IT_number 14
_symmetry_cell_setting monoclinic
_symmetry_space_group_name_Hall '-P 2yn'
_symmetry_space_group_name_H-M 'P 1 21/n 1'
_atom_sites_solution_hydrogens geom
_atom_sites_solution_primary direct
_atom_sites_solution_secondary difmap
_audit_creation_method SHELXL-97
_audit_update_record
;
2014-12-17 deposited with the CCDC.
2015-02-19 downloaded from the CCDC.
;
_cell_angle_alpha 90.00
_cell_angle_beta 106.3990(10)
_cell_angle_gamma 90.00
_cell_formula_units_Z 4
_cell_length_a 15.1355(4)
_cell_length_b 14.9332(4)
_cell_length_c 24.9048(5)
_cell_measurement_reflns_used 7660
_cell_measurement_temperature 173(2)
_cell_measurement_theta_max 29.72
_cell_measurement_theta_min 2.29
_cell_volume 5400.0(2)
_computing_cell_refinement 'Bruker SAINT'
_computing_data_collection 'Bruker APEX2'
_computing_data_reduction 'Bruker SAINT'
_computing_molecular_graphics 'Bruker SHELXTL'
_computing_publication_material 'Bruker SHELXTL'
_computing_structure_refinement 'SHELXL-97 (Sheldrick, 2008)'
_computing_structure_solution 'SHELXS-97 (Sheldrick, 2008)'
_diffrn_ambient_temperature 173(2)
_diffrn_measured_fraction_theta_full 0.989
_diffrn_measured_fraction_theta_max 0.989
_diffrn_measurement_device_type 'Bruker APEX-II CCD'
_diffrn_measurement_method '\f and \w scans'
_diffrn_radiation_monochromator graphite
_diffrn_radiation_source 'fine-focus sealed tube'
_diffrn_radiation_type MoK\a
_diffrn_radiation_wavelength 0.71073
_diffrn_reflns_av_R_equivalents 0.0710
_diffrn_reflns_av_sigmaI/netI 0.0688
_diffrn_reflns_limit_h_max 21
_diffrn_reflns_limit_h_min -21
_diffrn_reflns_limit_k_max 21
_diffrn_reflns_limit_k_min -21
_diffrn_reflns_limit_l_max 34
_diffrn_reflns_limit_l_min -24
_diffrn_reflns_number 62112
_diffrn_reflns_theta_full 30.09
_diffrn_reflns_theta_max 30.09
_diffrn_reflns_theta_min 1.42
_exptl_absorpt_coefficient_mu 1.094
_exptl_absorpt_correction_T_max 0.9575
_exptl_absorpt_correction_T_min 0.9176
_exptl_absorpt_correction_type multi-scan
_exptl_absorpt_process_details sadabs
_exptl_crystal_colour dark-purple
_exptl_crystal_density_diffrn 1.462
_exptl_crystal_density_meas 'not measured'
_exptl_crystal_density_method 'not measured'
_exptl_crystal_description platelet
_exptl_crystal_F_000 2447
_exptl_crystal_size_max 0.08
_exptl_crystal_size_mid 0.06
_exptl_crystal_size_min 0.04
_refine_diff_density_max 0.681
_refine_diff_density_min -0.475
_refine_diff_density_rms 0.103
_refine_ls_extinction_method none
_refine_ls_goodness_of_fit_ref 1.064
_refine_ls_hydrogen_treatment constr
_refine_ls_matrix_type full
_refine_ls_number_parameters 707
_refine_ls_number_reflns 15675
_refine_ls_number_restraints 0
_refine_ls_restrained_S_all 1.064
_refine_ls_R_factor_all 0.1008
_refine_ls_R_factor_gt 0.0517
_refine_ls_shift/su_max 0.001
_refine_ls_shift/su_mean 0.000
_refine_ls_structure_factor_coef Fsqd
_refine_ls_weighting_details 'calc w=1/[\s^2^(Fo^2^)+(0.0773P)^2^+0.0000P] where P=(Fo^2^+2Fc^2^)/3'
_refine_ls_weighting_scheme calc
_refine_ls_wR_factor_gt 0.1310
_refine_ls_wR_factor_ref 0.1580
_reflns_number_gt 9677
_reflns_number_total 15675
_reflns_threshold_expression >2sigma(I)
_cod_data_source_file c5cc00724k2.cif
_cod_data_source_block compound4a
_cod_original_sg_symbol_H-M 'P2(1)/n  '
_cod_database_code 7116843

loop_
_symmetry_equiv_pos_as_xyz
'x, y, z'
'-x+1/2, y+1/2, -z+1/2'
'-x, -y, -z'
'x-1/2, -y-1/2, z-1/2'

loop_
_atom_site_label
_atom_site_type_symbol
_atom_site_fract_x
_atom_site_fract_y
_atom_site_fract_z
_atom_site_U_iso_or_equiv
_atom_site_adp_type
_atom_site_occupancy
_atom_site_symmetry_multiplicity
_atom_site_calc_flag
_atom_site_refinement_flags
C1 C 0.1159(2) 0.4985(2) 0.05227(14) 0.0334(7) Uani 1 1 d .
H1 H 0.1581 0.4696 0.0374 0.040 Uiso 1 1 calc R
C2 C 0.0758(2) 0.4607(2) 0.09165(15) 0.0395(8) Uani 1 1 d .
H2 H 0.0867 0.4035 0.1069 0.047 Uiso 1 1 calc R
C3 C 0.0185(2) 0.5228(2) 0.10337(13) 0.0325(7) Uani 1 1 d .
H3 H -0.0170 0.5163 0.1282 0.039 Uiso 1 1 calc R
C4 C 0.0229(2) 0.5997(2) 0.07051(12) 0.0267(6) Uani 1 1 d .
C5 C -0.0240(2) 0.6806(2) 0.06857(12) 0.0251(6) Uani 1 1 d .
C6 C -0.0097(2) 0.7580(2) 0.03998(13) 0.0269(6) Uani 1 1 d .
C7 C -0.0709(2) 0.8326(2) 0.02548(15) 0.0342(8) Uani 1 1 d .
H7 H -0.1254 0.8405 0.0351 0.041 Uiso 1 1 calc R
C8 C -0.0340(2) 0.8908(2) -0.00552(15) 0.0348(8) Uani 1 1 d .
H8 H -0.0598 0.9441 -0.0220 0.042 Uiso 1 1 calc R
C9 C 0.0513(2) 0.8526(2) -0.00706(13) 0.0268(6) Uani 1 1 d .
C10 C -0.0964(2) 0.6854(2) 0.09832(13) 0.0257(6) Uani 1 1 d .
C11 C -0.1686(2) 0.6237(2) 0.08807(13) 0.0275(7) Uani 1 1 d .
H11 H -0.1699 0.5757 0.0641 0.033 Uiso 1 1 calc R
C12 C -0.2380(2) 0.6337(2) 0.11349(13) 0.0303(7) Uani 1 1 d .
H12 H -0.2876 0.5943 0.1047 0.036 Uiso 1 1 calc R
C13 C -0.2353(2) 0.7014(2) 0.15187(12) 0.0278(7) Uani 1 1 d .
C14 C -0.1619(2) 0.7601(2) 0.16423(14) 0.0373(8) Uani 1 1 d .
H14 H -0.1579 0.8044 0.1910 0.045 Uiso 1 1 calc R
C15 C -0.0942(2) 0.7535(2) 0.13709(14) 0.0356(8) Uani 1 1 d .
H15 H -0.0465 0.7951 0.1447 0.043 Uiso 1 1 calc R
C16 C -0.3384(3) 0.8279(3) 0.18772(18) 0.0553(11) Uani 1 1 d .
H16A H -0.2852 0.8532 0.2140 0.083 Uiso 1 1 calc R
H16B H -0.3922 0.8412 0.1994 0.083 Uiso 1 1 calc R
H16C H -0.3451 0.8532 0.1514 0.083 Uiso 1 1 calc R
C17 C 0.1192(2) 0.8896(2) -0.03151(13) 0.0264(6) Uani 1 1 d .
C18 C 0.1060(2) 0.9508(2) -0.07650(13) 0.0315(7) Uani 1 1 d .
H18 H 0.0516 0.9801 -0.0949 0.038 Uiso 1 1 calc R
C19 C 0.1892(2) 0.9581(2) -0.08751(14) 0.0319(7) Uani 1 1 d .
H19 H 0.2017 0.9933 -0.1153 0.038 Uiso 1 1 calc R
C20 C 0.2532(2) 0.9027(2) -0.04920(12) 0.0249(6) Uani 1 1 d .
C21 C 0.3469(2) 0.88901(19) -0.04591(12) 0.0233(6) Uani 1 1 d .
C22 C 0.4115(2) 0.8474(2) -0.00232(12) 0.0251(6) Uani 1 1 d .
C23 C 0.5016(2) 0.8189(2) -0.00152(13) 0.0329(8) Uani 1 1 d .
H23 H 0.5299 0.8275 -0.0298 0.039 Uiso 1 1 calc R
C24 C 0.5388(2) 0.7768(3) 0.04802(14) 0.0410(9) Uani 1 1 d .
H24 H 0.5972 0.7514 0.0602 0.049 Uiso 1 1 calc R
C25 C 0.4717(2) 0.7792(3) 0.07725(14) 0.0390(8) Uani 1 1 d .
H25 H 0.4791 0.7541 0.1124 0.047 Uiso 1 1 calc R
C26 C 0.3767(2) 0.9165(2) -0.09582(12) 0.0235(6) Uani 1 1 d .
C27 C 0.3297(2) 0.8824(2) -0.14855(12) 0.0267(6) Uani 1 1 d .
H27 H 0.2781 0.8464 -0.1524 0.032 Uiso 1 1 calc R
C28 C 0.3592(2) 0.9017(2) -0.19505(12) 0.0287(7) Uani 1 1 d .
H28 H 0.3281 0.8775 -0.2296 0.034 Uiso 1 1 calc R
C29 C 0.4350(2) 0.9569(2) -0.19058(12) 0.0256(6) Uani 1 1 d .
C30 C 0.4823(2) 0.9908(2) -0.13811(13) 0.0280(7) Uani 1 1 d .
H30 H 0.5335 1.0274 -0.1343 0.034 Uiso 1 1 calc R
C31 C 0.4532(2) 0.9700(2) -0.09166(13) 0.0279(7) Uani 1 1 d .
H31 H 0.4856 0.9925 -0.0569 0.033 Uiso 1 1 calc R
C32 C 0.5637(3) 1.0468(3) -0.23215(16) 0.0503(10) Uani 1 1 d .
H32A H 0.5508 1.0997 -0.2138 0.075 Uiso 1 1 calc R
H32B H 0.5828 1.0635 -0.2644 0.075 Uiso 1 1 calc R
H32C H 0.6119 1.0134 -0.2068 0.075 Uiso 1 1 calc R
C33 C 0.0353(2) 0.7227(2) -0.12353(14) 0.0333(7) Uani 1 1 d .
H33 H -0.0173 0.7412 -0.1144 0.040 Uiso 1 1 calc R
C34 C 0.0483(3) 0.7320(2) -0.17649(14) 0.0374(8) Uani 1 1 d .
H34 H 0.0069 0.7562 -0.2081 0.045 Uiso 1 1 calc R
C35 C 0.1346(3) 0.6980(2) -0.17258(13) 0.0342(8) Uani 1 1 d .
H35 H 0.1629 0.6954 -0.2012 0.041 Uiso 1 1 calc R
C36 C 0.1721(2) 0.6676(2) -0.11664(12) 0.0256(6) Uani 1 1 d .
C37 C 0.2587(2) 0.6302(2) -0.09378(12) 0.0251(6) Uani 1 1 d .
C38 C 0.2995(2) 0.6103(2) -0.03657(12) 0.0258(6) Uani 1 1 d .
C39 C 0.3791(2) 0.5571(2) -0.01266(13) 0.0321(7) Uani 1 1 d .
H39 H 0.4163 0.5301 -0.0319 0.039 Uiso 1 1 calc R
C40 C 0.3908(2) 0.5531(2) 0.04414(13) 0.0333(7) Uani 1 1 d .
H40 H 0.4362 0.5218 0.0704 0.040 Uiso 1 1 calc R
C41 C 0.3199(2) 0.6061(2) 0.05442(12) 0.0280(7) Uani 1 1 d .
C42 C 0.3162(2) 0.6104(2) -0.13206(12) 0.0269(7) Uani 1 1 d .
C43 C 0.2849(2) 0.5545(2) -0.17839(13) 0.0312(7) Uani 1 1 d .
H43 H 0.2267 0.5288 -0.1854 0.037 Uiso 1 1 calc R
C44 C 0.3370(2) 0.5364(2) -0.21365(13) 0.0309(7) Uani 1 1 d .
H44 H 0.3148 0.4977 -0.2437 0.037 Uiso 1 1 calc R
C45 C 0.4233(2) 0.5759(2) -0.20476(13) 0.0310(7) Uani 1 1 d .
C46 C 0.4558(2) 0.6317(2) -0.15952(14) 0.0372(8) Uani 1 1 d .
H46 H 0.5135 0.6581 -0.1532 0.045 Uiso 1 1 calc R
C47 C 0.4029(2) 0.6490(2) -0.12312(14) 0.0338(8) Uani 1 1 d .
H47 H 0.4256 0.6867 -0.0926 0.041 Uiso 1 1 calc R
C48 C 0.4715(3) 0.4451(3) -0.26976(16) 0.0536(11) Uani 1 1 d .
H48A H 0.4828 0.4092 -0.2366 0.080 Uiso 1 1 calc R
H48B H 0.5115 0.4264 -0.2914 0.080 Uiso 1 1 calc R
H48C H 0.4085 0.4381 -0.2916 0.080 Uiso 1 1 calc R
C49 C 0.3054(2) 0.6328(2) 0.10691(12) 0.0276(7) Uani 1 1 d .
C50 C 0.3178(3) 0.5830(2) 0.15682(13) 0.0378(8) Uani 1 1 d .
H50 H 0.3416 0.5254 0.1639 0.045 Uiso 1 1 calc R
C51 C 0.2879(2) 0.6367(2) 0.19248(13) 0.0357(8) Uani 1 1 d .
H51 H 0.2872 0.6218 0.2286 0.043 Uiso 1 1 calc R
C52 C 0.2579(2) 0.7193(2) 0.16480(12) 0.0271(7) Uani 1 1 d .
C53 C 0.2268(2) 0.7955(2) 0.18726(12) 0.0246(6) Uani 1 1 d .
C54 C 0.2152(2) 0.8814(2) 0.16375(12) 0.0259(6) Uani 1 1 d .
C55 C 0.1796(2) 0.9590(2) 0.18376(14) 0.0319(7) Uani 1 1 d .
H55 H 0.1577 0.9618 0.2151 0.038 Uiso 1 1 calc R
C56 C 0.1834(2) 1.0291(2) 0.14849(14) 0.0366(8) Uani 1 1 d .
H56 H 0.1647 1.0879 0.1511 0.044 Uiso 1 1 calc R
C57 C 0.2217(2) 0.9930(2) 0.10763(14) 0.0338(7) Uani 1 1 d .
H57 H 0.2324 1.0261 0.0785 0.041 Uiso 1 1 calc R
C58 C 0.2058(2) 0.7815(2) 0.24171(12) 0.0264(7) Uani 1 1 d .
C59 C 0.1428(2) 0.7169(2) 0.24697(13) 0.0291(7) Uani 1 1 d .
H59 H 0.1110 0.6843 0.2157 0.035 Uiso 1 1 calc R
C60 C 0.1265(2) 0.7001(2) 0.29797(13) 0.0318(7) Uani 1 1 d .
H60 H 0.0829 0.6576 0.3004 0.038 Uiso 1 1 calc R
C61 C 0.1751(2) 0.7466(2) 0.34577(12) 0.0284(7) Uani 1 1 d .
C62 C 0.2349(3) 0.8139(2) 0.34015(14) 0.0376(8) Uani 1 1 d .
H62 H 0.2652 0.8477 0.3712 0.045 Uiso 1 1 calc R
C63 C 0.2501(3) 0.8314(2) 0.28914(14) 0.0367(8) Uani 1 1 d .
H63 H 0.2903 0.8771 0.2862 0.044 Uiso 1 1 calc R
C64 C 0.2087(3) 0.7999(3) 0.45670(15) 0.0571(12) Uani 1 1 d .
H64A H 0.2725 0.8035 0.4577 0.086 Uiso 1 1 calc R
H64B H 0.2039 0.7858 0.4934 0.086 Uiso 1 1 calc R
H64C H 0.1794 0.8564 0.4448 0.086 Uiso 1 1 calc R
N1 N 0.08489(18) 0.58175(17) 0.03926(10) 0.0278(6) Uani 1 1 d .
N2 N 0.06459(17) 0.77243(16) 0.01857(10) 0.0248(5) Uani 1 1 d .
N3 N 0.20774(17) 0.86224(17) -0.01411(10) 0.0236(5) Uani 1 1 d .
N4 N 0.39621(18) 0.82213(18) 0.04791(10) 0.0291(6) Uani 1 1 d .
N5 N 0.10777(19) 0.68383(17) -0.08746(11) 0.0285(6) Uani 1 1 d .
N6 N 0.26360(18) 0.63897(17) 0.00620(10) 0.0248(5) Uani 1 1 d .
N7 N 0.26946(18) 0.71460(17) 0.11143(10) 0.0249(5) Uani 1 1 d .
N8 N 0.24067(18) 0.90589(17) 0.11579(10) 0.0274(6) Uani 1 1 d .
S1 S -0.32486(6) 0.70860(6) 0.18472(4) 0.0380(2) Uani 1 1 d .
S2 S 0.46218(6) 0.97935(7) -0.25354(3) 0.0371(2) Uani 1 1 d .
S3 S 0.49300(7) 0.56025(7) -0.25061(4) 0.0433(2) Uani 1 1 d .
S4 S 0.15369(7) 0.71483(6) 0.40886(4) 0.0388(2) Uani 1 1 d .
Zn1 Zn 0.27393(3) 0.82062(2) 0.063294(14) 0.02544(10) Uani 1 1 d .
Zn2 Zn 0.13195(3) 0.67164(2) -0.004726(15) 0.02633(10) Uani 1 1 d .

loop_
_atom_site_aniso_label
_atom_site_aniso_U_11
_atom_site_aniso_U_22
_atom_site_aniso_U_33
_atom_site_aniso_U_23
_atom_site_aniso_U_13
_atom_site_aniso_U_12
C1 0.0337(18) 0.0311(17) 0.0387(19) 0.0015(14) 0.0154(15) 0.0039(14)
C2 0.038(2) 0.0349(18) 0.049(2) 0.0137(16) 0.0176(17) 0.0058(16)
C3 0.0318(18) 0.0357(17) 0.0327(18) 0.0078(14) 0.0138(15) 0.0005(14)
C4 0.0281(16) 0.0304(16) 0.0235(15) 0.0028(12) 0.0105(13) -0.0009(13)
C5 0.0250(15) 0.0285(15) 0.0249(16) 0.0023(12) 0.0122(13) 0.0007(12)
C6 0.0256(16) 0.0265(15) 0.0322(17) 0.0014(13) 0.0140(13) 0.0020(13)
C7 0.0278(17) 0.0300(17) 0.051(2) 0.0051(15) 0.0209(16) 0.0055(13)
C8 0.0275(17) 0.0317(17) 0.049(2) 0.0101(15) 0.0176(16) 0.0052(14)
C9 0.0267(16) 0.0251(14) 0.0296(16) 0.0052(13) 0.0098(13) 0.0030(13)
C10 0.0259(15) 0.0297(15) 0.0255(16) 0.0015(12) 0.0137(13) 0.0007(13)
C11 0.0288(16) 0.0285(15) 0.0269(16) 0.0018(13) 0.0105(13) 0.0004(13)
C12 0.0269(16) 0.0334(17) 0.0335(17) 0.0070(14) 0.0130(14) -0.0018(14)
C13 0.0270(16) 0.0370(17) 0.0228(16) 0.0074(13) 0.0126(13) 0.0050(13)
C14 0.039(2) 0.0389(19) 0.039(2) -0.0121(16) 0.0194(16) -0.0007(16)
C15 0.0329(18) 0.0366(18) 0.042(2) -0.0107(15) 0.0184(16) -0.0074(15)
C16 0.050(3) 0.067(3) 0.052(2) -0.009(2) 0.019(2) 0.015(2)
C17 0.0244(15) 0.0291(15) 0.0274(16) 0.0046(13) 0.0102(13) 0.0046(13)
C18 0.0300(17) 0.0333(17) 0.0342(18) 0.0113(14) 0.0140(14) 0.0084(14)
C19 0.0332(18) 0.0328(17) 0.0337(18) 0.0113(14) 0.0157(15) 0.0053(14)
C20 0.0283(16) 0.0286(15) 0.0211(15) 0.0024(12) 0.0127(13) -0.0008(13)
C21 0.0265(15) 0.0243(14) 0.0221(15) -0.0022(12) 0.0117(12) -0.0034(12)
C22 0.0244(15) 0.0329(16) 0.0191(15) -0.0034(12) 0.0083(12) -0.0011(13)
C23 0.0280(17) 0.052(2) 0.0219(16) 0.0037(14) 0.0121(13) 0.0055(15)
C24 0.0274(18) 0.064(2) 0.0320(19) 0.0050(17) 0.0092(15) 0.0104(17)
C25 0.0333(19) 0.061(2) 0.0234(17) 0.0068(16) 0.0098(15) 0.0052(17)
C26 0.0253(15) 0.0277(15) 0.0191(14) 0.0003(12) 0.0087(12) -0.0007(12)
C27 0.0228(15) 0.0309(16) 0.0269(16) 0.0006(13) 0.0079(13) -0.0073(13)
C28 0.0293(17) 0.0374(17) 0.0199(15) -0.0011(13) 0.0074(13) -0.0027(14)
C29 0.0239(15) 0.0330(16) 0.0218(15) 0.0074(12) 0.0095(13) 0.0055(13)
C30 0.0257(16) 0.0290(16) 0.0304(17) 0.0029(13) 0.0097(13) -0.0076(13)
C31 0.0286(16) 0.0322(16) 0.0235(15) -0.0015(13) 0.0084(13) -0.0035(13)
C32 0.038(2) 0.068(3) 0.048(2) 0.021(2) 0.0177(18) -0.012(2)
C33 0.0282(17) 0.0390(18) 0.0327(18) -0.0001(15) 0.0087(14) 0.0003(14)
C34 0.044(2) 0.0378(19) 0.0264(17) 0.0041(15) 0.0037(15) 0.0039(16)
C35 0.044(2) 0.0368(18) 0.0231(16) 0.0021(14) 0.0108(15) 0.0006(16)
C36 0.0313(17) 0.0291(15) 0.0182(14) -0.0017(12) 0.0099(13) -0.0022(13)
C37 0.0305(16) 0.0255(15) 0.0230(15) -0.0031(12) 0.0139(13) -0.0034(13)
C38 0.0270(16) 0.0294(15) 0.0226(15) -0.0037(12) 0.0098(13) -0.0001(13)
C39 0.0311(17) 0.0383(18) 0.0293(17) -0.0023(14) 0.0124(14) 0.0094(14)
C40 0.0359(19) 0.0404(18) 0.0238(16) 0.0018(14) 0.0090(14) 0.0139(15)
C41 0.0324(17) 0.0314(16) 0.0221(15) 0.0010(13) 0.0108(13) 0.0074(14)
C42 0.0307(17) 0.0304(16) 0.0224(15) -0.0017(12) 0.0119(13) -0.0009(13)
C43 0.0313(18) 0.0376(17) 0.0263(16) -0.0056(14) 0.0106(14) -0.0067(14)
C44 0.0336(18) 0.0353(17) 0.0252(16) -0.0098(13) 0.0105(14) -0.0012(14)
C45 0.0375(19) 0.0332(17) 0.0274(16) 0.0012(14) 0.0177(14) 0.0053(14)
C46 0.0335(19) 0.044(2) 0.0391(19) -0.0039(16) 0.0189(16) -0.0102(16)
C47 0.0365(19) 0.0382(18) 0.0294(17) -0.0098(14) 0.0140(15) -0.0084(15)
C48 0.056(3) 0.063(3) 0.047(2) -0.021(2) 0.023(2) 0.002(2)
C49 0.0318(17) 0.0315(16) 0.0204(15) 0.0018(13) 0.0089(13) 0.0067(14)
C50 0.049(2) 0.0376(19) 0.0275(17) 0.0077(14) 0.0121(16) 0.0174(17)
C51 0.045(2) 0.0431(19) 0.0198(16) 0.0071(14) 0.0099(15) 0.0108(17)
C52 0.0335(17) 0.0308(16) 0.0183(15) 0.0035(12) 0.0098(13) 0.0029(13)
C53 0.0251(15) 0.0319(15) 0.0189(14) 0.0000(12) 0.0099(12) -0.0015(13)
C54 0.0277(16) 0.0311(16) 0.0218(15) -0.0002(12) 0.0119(13) -0.0014(13)
C55 0.0365(18) 0.0353(17) 0.0307(17) -0.0027(14) 0.0206(15) 0.0017(14)
C56 0.042(2) 0.0304(17) 0.041(2) -0.0004(15) 0.0184(17) 0.0025(15)
C57 0.040(2) 0.0328(17) 0.0310(17) 0.0055(14) 0.0145(15) 0.0011(15)
C58 0.0317(17) 0.0317(16) 0.0192(15) -0.0015(12) 0.0130(13) -0.0012(13)
C59 0.0341(18) 0.0319(16) 0.0238(16) -0.0045(13) 0.0121(14) -0.0056(14)
C60 0.0375(19) 0.0339(17) 0.0287(17) -0.0009(14) 0.0169(15) -0.0103(14)
C61 0.0331(17) 0.0334(16) 0.0238(16) -0.0004(13) 0.0163(14) -0.0014(14)
C62 0.042(2) 0.051(2) 0.0221(16) -0.0117(15) 0.0122(15) -0.0198(17)
C63 0.042(2) 0.0416(19) 0.0315(18) -0.0064(15) 0.0193(16) -0.0192(16)
C64 0.073(3) 0.078(3) 0.0242(19) -0.0113(19) 0.020(2) -0.029(3)
N1 0.0307(14) 0.0276(13) 0.0294(14) 0.0018(11) 0.0152(12) 0.0023(11)
N2 0.0223(13) 0.0278(13) 0.0276(13) 0.0056(11) 0.0123(11) 0.0042(10)
N3 0.0232(13) 0.0279(13) 0.0212(13) 0.0039(10) 0.0089(10) 0.0017(10)
N4 0.0257(14) 0.0412(15) 0.0220(13) 0.0029(11) 0.0095(11) 0.0034(12)
N5 0.0277(14) 0.0332(14) 0.0261(14) 0.0027(11) 0.0104(12) 0.0021(11)
N6 0.0284(14) 0.0281(13) 0.0209(12) 0.0012(10) 0.0118(11) 0.0051(11)
N7 0.0291(14) 0.0300(13) 0.0177(12) 0.0007(10) 0.0103(11) 0.0037(11)
N8 0.0306(14) 0.0333(14) 0.0220(13) 0.0022(11) 0.0136(11) 0.0008(11)
S1 0.0309(4) 0.0513(5) 0.0382(5) 0.0121(4) 0.0203(4) 0.0110(4)
S2 0.0291(4) 0.0590(6) 0.0258(4) 0.0160(4) 0.0123(3) 0.0022(4)
S3 0.0499(6) 0.0480(5) 0.0436(5) 0.0064(4) 0.0321(5) 0.0117(4)
S4 0.0533(6) 0.0434(5) 0.0273(4) 0.0034(4) 0.0236(4) -0.0040(4)
Zn1 0.0279(2) 0.0323(2) 0.01942(18) 0.00401(14) 0.01213(15) 0.00336(15)
Zn2 0.02698(19) 0.03156(19) 0.02444(19) 0.00327(15) 0.01379(15) 0.00542(15)

loop_
_atom_type_symbol
_atom_type_description
_atom_type_scat_dispersion_real
_atom_type_scat_dispersion_imag
_atom_type_scat_source
C C 0.0030 0.0020 'International Tables Vol C Tables 4.2.6.8 and 6.1.1.4'
H H 0.0000 0.0000 'International Tables Vol C Tables 4.2.6.8 and 6.1.1.4'
N N 0.0060 0.0030 'International Tables Vol C Tables 4.2.6.8 and 6.1.1.4'
S S 0.1250 0.1230 'International Tables Vol C Tables 4.2.6.8 and 6.1.1.4'
Zn Zn 0.2840 1.4300 'International Tables Vol C Tables 4.2.6.8 and 6.1.1.4'

loop_
_geom_angle_atom_site_label_1
_geom_angle_atom_site_label_2
_geom_angle_atom_site_label_3
_geom_angle
N1 C1 C2 110.5(3)
N1 C1 H1 124.7
C2 C1 H1 124.7
C3 C2 C1 107.6(3)
C3 C2 H2 126.2
C1 C2 H2 126.2
C2 C3 C4 106.9(3)
C2 C3 H3 126.5
C4 C3 H3 126.5
C5 C4 N1 124.0(3)
C5 C4 C3 127.8(3)
N1 C4 C3 108.2(3)
C4 C5 C6 125.4(3)
C4 C5 C10 117.6(3)
C6 C5 C10 116.9(3)
N2 C6 C5 125.4(3)
N2 C6 C7 108.6(3)
C5 C6 C7 125.9(3)
C8 C7 C6 107.3(3)
C8 C7 H7 126.4
C6 C7 H7 126.4
C7 C8 C9 106.0(3)
C7 C8 H8 127.0
C9 C8 H8 127.0
N2 C9 C8 111.1(3)
N2 C9 C17 120.9(3)
C8 C9 C17 128.1(3)
C15 C10 C11 118.1(3)
C15 C10 C5 120.2(3)
C11 C10 C5 121.7(3)
C12 C11 C10 120.2(3)
C12 C11 H11 119.9
C10 C11 H11 119.9
C11 C12 C13 121.2(3)
C11 C12 H12 119.4
C13 C12 H12 119.4
C14 C13 C12 118.8(3)
C14 C13 S1 122.1(3)
C12 C13 S1 119.0(2)
C13 C14 C15 120.5(3)
C13 C14 H14 119.7
C15 C14 H14 119.7
C14 C15 C10 121.0(3)
C14 C15 H15 119.5
C10 C15 H15 119.5
S1 C16 H16A 109.5
S1 C16 H16B 109.5
H16A C16 H16B 109.5
S1 C16 H16C 109.5
H16A C16 H16C 109.5
H16B C16 H16C 109.5
N3 C17 C18 110.8(3)
N3 C17 C9 120.6(3)
C18 C17 C9 128.5(3)
C19 C18 C17 106.1(3)
C19 C18 H18 126.9
C17 C18 H18 126.9
C18 C19 C20 108.1(3)
C18 C19 H19 125.9
C20 C19 H19 125.9
N3 C20 C21 124.5(3)
N3 C20 C19 108.1(3)
C21 C20 C19 127.4(3)
C22 C21 C20 125.8(3)
C22 C21 C26 117.5(3)
C20 C21 C26 116.5(3)
C21 C22 N4 124.6(3)
C21 C22 C23 127.3(3)
N4 C22 C23 108.0(3)
C24 C23 C22 107.5(3)
C24 C23 H23 126.2
C22 C23 H23 126.2
C23 C24 C25 106.5(3)
C23 C24 H24 126.8
C25 C24 H24 126.8
N4 C25 C24 111.1(3)
N4 C25 H25 124.4
C24 C25 H25 124.4
C31 C26 C27 118.2(3)
C31 C26 C21 122.5(3)
C27 C26 C21 119.2(3)
C28 C27 C26 120.7(3)
C28 C27 H27 119.7
C26 C27 H27 119.7
C27 C28 C29 120.7(3)
C27 C28 H28 119.7
C29 C28 H28 119.7
C28 C29 C30 118.9(3)
C28 C29 S2 115.8(2)
C30 C29 S2 125.3(2)
C31 C30 C29 120.0(3)
C31 C30 H30 120.0
C29 C30 H30 120.0
C30 C31 C26 121.5(3)
C30 C31 H31 119.2
C26 C31 H31 119.2
S2 C32 H32A 109.5
S2 C32 H32B 109.5
H32A C32 H32B 109.5
S2 C32 H32C 109.5
H32A C32 H32C 109.5
H32B C32 H32C 109.5
N5 C33 C34 111.8(3)
N5 C33 H33 124.1
C34 C33 H33 124.1
C35 C34 C33 106.3(3)
C35 C34 H34 126.9
C33 C34 H34 126.9
C34 C35 C36 107.2(3)
C34 C35 H35 126.4
C36 C35 H35 126.4
C37 C36 N5 125.0(3)
C37 C36 C35 126.8(3)
N5 C36 C35 108.1(3)
C36 C37 C38 126.2(3)
C36 C37 C42 118.1(3)
C38 C37 C42 115.7(3)
N6 C38 C37 123.4(3)
N6 C38 C39 108.5(3)
C37 C38 C39 128.0(3)
C40 C39 C38 107.6(3)
C40 C39 H39 126.2
C38 C39 H39 126.2
C39 C40 C41 106.1(3)
C39 C40 H40 127.0
C41 C40 H40 127.0
N6 C41 C40 111.2(3)
N6 C41 C49 119.1(3)
C40 C41 C49 129.5(3)
C47 C42 C43 117.8(3)
C47 C42 C37 120.6(3)
C43 C42 C37 121.6(3)
C44 C43 C42 121.9(3)
C44 C43 H43 119.0
C42 C43 H43 119.0
C43 C44 C45 120.1(3)
C43 C44 H44 120.0
C45 C44 H44 120.0
C46 C45 C44 119.3(3)
C46 C45 S3 117.8(3)
C44 C45 S3 122.9(2)
C45 C46 C47 120.4(3)
C45 C46 H46 119.8
C47 C46 H46 119.8
C42 C47 C46 120.5(3)
C42 C47 H47 119.7
C46 C47 H47 119.7
S3 C48 H48A 109.5
S3 C48 H48B 109.5
H48A C48 H48B 109.5
S3 C48 H48C 109.5
H48A C48 H48C 109.5
H48B C48 H48C 109.5
N7 C49 C50 111.0(3)
N7 C49 C41 119.5(3)
C50 C49 C41 129.4(3)
C51 C50 C49 106.1(3)
C51 C50 H50 127.0
C49 C50 H50 127.0
C50 C51 C52 108.2(3)
C50 C51 H51 125.9
C52 C51 H51 125.9
N7 C52 C53 124.6(3)
N7 C52 C51 108.0(3)
C53 C52 C51 127.2(3)
C54 C53 C52 126.2(3)
C54 C53 C58 118.3(3)
C52 C53 C58 115.5(3)
C53 C54 N8 124.2(3)
C53 C54 C55 127.8(3)
N8 C54 C55 107.9(3)
C56 C55 C54 107.8(3)
C56 C55 H55 126.1
C54 C55 H55 126.1
C55 C56 C57 105.6(3)
C55 C56 H56 127.2
C57 C56 H56 127.2
N8 C57 C56 112.1(3)
N8 C57 H57 123.9
C56 C57 H57 123.9
C59 C58 C63 118.0(3)
C59 C58 C53 120.7(3)
C63 C58 C53 121.2(3)
C60 C59 C58 121.2(3)
C60 C59 H59 119.4
C58 C59 H59 119.4
C59 C60 C61 120.3(3)
C59 C60 H60 119.8
C61 C60 H60 119.8
C62 C61 C60 118.5(3)
C62 C61 S4 125.2(3)
C60 C61 S4 116.2(2)
C63 C62 C61 121.0(3)
C63 C62 H62 119.5
C61 C62 H62 119.5
C62 C63 C58 120.8(3)
C62 C63 H63 119.6
C58 C63 H63 119.6
S4 C64 H64A 109.5
S4 C64 H64B 109.5
H64A C64 H64B 109.5
S4 C64 H64C 109.5
H64A C64 H64C 109.5
H64B C64 H64C 109.5
C1 N1 C4 106.7(3)
C1 N1 Zn2 127.3(2)
C4 N1 Zn2 125.2(2)
C9 N2 C6 107.0(2)
C9 N2 Zn2 123.6(2)
C6 N2 Zn2 122.0(2)
C17 N3 C20 106.8(2)
C17 N3 Zn1 125.7(2)
C20 N3 Zn1 122.5(2)
C25 N4 C22 106.8(3)
C25 N4 Zn1 126.0(2)
C22 N4 Zn1 125.2(2)
C33 N5 C36 106.7(3)
C33 N5 Zn2 127.5(2)
C36 N5 Zn2 124.9(2)
C41 N6 C38 106.5(2)
C41 N6 Zn2 124.4(2)
C38 N6 Zn2 124.2(2)
C49 N7 C52 106.7(2)
C49 N7 Zn1 125.6(2)
C52 N7 Zn1 124.6(2)
C57 N8 C54 106.5(3)
C57 N8 Zn1 127.4(2)
C54 N8 Zn1 125.0(2)
C13 S1 C16 100.96(18)
C29 S2 C32 103.83(16)
C45 S3 C48 101.59(17)
C61 S4 C64 103.66(17)
N8 Zn1 N4 122.69(11)
N8 Zn1 N7 93.16(10)
N4 Zn1 N7 108.35(11)
N8 Zn1 N3 106.45(10)
N4 Zn1 N3 92.91(10)
N7 Zn1 N3 136.92(10)
N1 Zn2 N2 93.28(10)
N1 Zn2 N6 105.03(10)
N2 Zn2 N6 135.92(11)
N1 Zn2 N5 129.83(11)
N2 Zn2 N5 105.76(10)
N6 Zn2 N5 92.76(10)

loop_
_geom_bond_atom_site_label_1
_geom_bond_atom_site_label_2
_geom_bond_distance
C1 N1 1.336(4)
C1 C2 1.409(5)
C1 H1 0.9300
C2 C3 1.357(5)
C2 H2 0.9300
C3 C4 1.423(4)
C3 H3 0.9300
C4 C5 1.395(4)
C4 N1 1.404(4)
C5 C6 1.406(4)
C5 C10 1.486(4)
C6 N2 1.390(4)
C6 C7 1.428(4)
C7 C8 1.380(4)
C7 H7 0.9300
C8 C9 1.423(4)
C8 H8 0.9300
C9 N2 1.344(4)
C9 C17 1.444(4)
C10 C15 1.396(4)
C10 C11 1.398(4)
C11 C12 1.380(4)
C11 H11 0.9300
C12 C13 1.384(5)
C12 H12 0.9300
C13 C14 1.380(5)
C13 S1 1.772(3)
C14 C15 1.380(4)
C14 H14 0.9300
C15 H15 0.9300
C16 S1 1.798(4)
C16 H16A 0.9600
C16 H16B 0.9600
C16 H16C 0.9600
C17 N3 1.351(4)
C17 C18 1.415(4)
C18 C19 1.367(4)
C18 H18 0.9300
C19 C20 1.418(4)
C19 H19 0.9300
C20 N3 1.393(3)
C20 C21 1.413(4)
C21 C22 1.386(4)
C21 C26 1.494(4)
C22 N4 1.387(4)
C22 C23 1.423(4)
C23 C24 1.357(5)
C23 H23 0.9300
C24 C25 1.407(5)
C24 H24 0.9300
C25 N4 1.334(4)
C25 H25 0.9300
C26 C31 1.387(4)
C26 C27 1.401(4)
C27 C28 1.385(4)
C27 H27 0.9300
C28 C29 1.391(4)
C28 H28 0.9300
C29 C30 1.396(4)
C29 S2 1.762(3)
C30 C31 1.385(4)
C30 H30 0.9300
C31 H31 0.9300
C32 S2 1.788(4)
C32 H32A 0.9600
C32 H32B 0.9600
C32 H32C 0.9600
C33 N5 1.338(4)
C33 C34 1.394(5)
C33 H33 0.9300
C34 C35 1.380(5)
C34 H34 0.9300
C35 C36 1.422(4)
C35 H35 0.9300
C36 C37 1.389(4)
C36 N5 1.391(4)
C37 C38 1.416(4)
C37 C42 1.492(4)
C38 N6 1.393(4)
C38 C39 1.424(4)
C39 C40 1.376(4)
C39 H39 0.9300
C40 C41 1.414(4)
C40 H40 0.9300
C41 N6 1.353(4)
C41 C49 1.441(4)
C42 C47 1.392(4)
C42 C43 1.394(4)
C43 C44 1.362(4)
C43 H43 0.9300
C44 C45 1.393(5)
C44 H44 0.9300
C45 C46 1.377(5)
C45 S3 1.775(3)
C46 C47 1.393(4)
C46 H46 0.9300
C47 H47 0.9300
C48 S3 1.789(4)
C48 H48A 0.9600
C48 H48B 0.9600
C48 H48C 0.9600
C49 N7 1.354(4)
C49 C50 1.415(4)
C50 C51 1.365(4)
C50 H50 0.9300
C51 C52 1.424(4)
C51 H51 0.9300
C52 N7 1.390(4)
C52 C53 1.406(4)
C53 C54 1.401(4)
C53 C58 1.492(4)
C54 N8 1.403(4)
C54 C55 1.426(4)
C55 C56 1.378(4)
C55 H55 0.9300
C56 C57 1.412(5)
C56 H56 0.9300
C57 N8 1.335(4)
C57 H57 0.9300
C58 C59 1.389(4)
C58 C63 1.398(4)
C59 C60 1.383(4)
C59 H59 0.9300
C60 C61 1.395(4)
C60 H60 0.9300
C61 C62 1.385(4)
C61 S4 1.757(3)
C62 C63 1.379(4)
C62 H62 0.9300
C63 H63 0.9300
C64 S4 1.780(4)
C64 H64A 0.9600
C64 H64B 0.9600
C64 H64C 0.9600
N1 Zn2 1.987(2)
N2 Zn2 1.994(2)
N3 Zn1 2.004(2)
N4 Zn1 1.993(3)
N5 Zn2 1.997(3)
N6 Zn2 1.994(3)
N7 Zn1 1.998(2)
N8 Zn1 1.989(2)
